data_4021603
loop_
_publ_author_name
'Helen F. Sneddon'
'Alexandra van den Heuvel'
'Anna K. H. Hirsch'
'Richard A. Booth'
'David M. Shaw'
'Matthew J. Gaunt'
'Steven V. Ley'

_publ_section_title
;
 Double Conjugate Addition of Dithiols to Propargylic Carbonyl Systems
 To Generate Protected 1,3-Dicarbonyl Compounds
;
_journal_name_full 'Journal of Organic Chemistry'
_journal_page_first 2715
_journal_page_last 2725
_journal_paper_doi 10.1021/jo052514s
_journal_volume 71
_journal_year 2006
_chemical_formula_moiety 'C12 H20 O2 S2'
_chemical_formula_sum 'C12 H20 O2 S2'
_chemical_formula_weight 260.40
_chemical_name_systematic
; 
 ? 
;
_space_group_IT_number 14
_symmetry_cell_setting monoclinic
_symmetry_space_group_name_Hall '-P 2ybc'
_symmetry_space_group_name_H-M 'P 1 21/c 1'
_atom_sites_solution_hydrogens geom
_atom_sites_solution_primary direct
_atom_sites_solution_secondary difmap
_audit_creation_method SHELXL-97
_cell_angle_alpha 90.00
_cell_angle_beta 107.390(3)
_cell_angle_gamma 90.00
_cell_formula_units_Z 4
_cell_length_a 9.4851(5)
_cell_length_b 9.7208(5)
_cell_length_c 14.4288(8)
_cell_measurement_reflns_used 29873
_cell_measurement_temperature 180(2)
_cell_measurement_theta_max 25.03
_cell_measurement_theta_min 1.02
_cell_volume 1269.57(12)
_computing_cell_refinement 'HKL Scalepack (Otwinowski & Minor 1997)'
_computing_data_collection 'Collect (Nonius B.V. 1998)'
_computing_data_reduction
;
 HKL Denzo and Scalepack (Otwinowski & Minor 1997)
;
_computing_publication_material 'SHELXL-97 (Sheldrick 1997)'
_computing_structure_refinement 'SHELXL-97 (Sheldrick 1997)'
_computing_structure_solution 'SIR-92 (Altomare et al. 1994)'
_diffrn_ambient_temperature 180(2)
_diffrn_measured_fraction_theta_full 0.987
_diffrn_measured_fraction_theta_max 0.987
_diffrn_measurement_device_type 'Nonius Kappa CCD'
_diffrn_measurement_method 'Thin slice \w and \f scans'
_diffrn_radiation_source 'fine-focus sealed tube'
_diffrn_radiation_type MoK\a
_diffrn_radiation_wavelength 0.71073
_diffrn_reflns_av_R_equivalents 0.0447
_diffrn_reflns_av_sigmaI/netI 0.0375
_diffrn_reflns_limit_h_max 10
_diffrn_reflns_limit_h_min -11
_diffrn_reflns_limit_k_max 11
_diffrn_reflns_limit_k_min -10
_diffrn_reflns_limit_l_max 17
_diffrn_reflns_limit_l_min -17
_diffrn_reflns_number 8207
_diffrn_reflns_theta_full 25.00
_diffrn_reflns_theta_max 25.00
_diffrn_reflns_theta_min 4.19
_exptl_absorpt_coefficient_mu 0.403
_exptl_absorpt_correction_T_max 0.968
_exptl_absorpt_correction_T_min 0.776
_exptl_absorpt_correction_type multi-scan
_exptl_absorpt_process_details
;
multi-scan from symmetry-related measurements 
 Sortav (Blessing 1995)
;
_exptl_crystal_colour colourless
_exptl_crystal_density_diffrn 1.362
_exptl_crystal_density_method 'not measured'
_exptl_crystal_F_000 560
_exptl_crystal_size_max 0.28
_exptl_crystal_size_mid 0.12
_exptl_crystal_size_min 0.10
_refine_diff_density_max 0.958
_refine_diff_density_min -0.534
_refine_diff_density_rms 0.078
_refine_ls_extinction_method none
_refine_ls_goodness_of_fit_ref 1.049
_refine_ls_hydrogen_treatment mixed
_refine_ls_matrix_type full
_refine_ls_number_parameters 145
_refine_ls_number_reflns 2207
_refine_ls_number_restraints 0
_refine_ls_restrained_S_all 1.049
_refine_ls_R_factor_all 0.0860
_refine_ls_R_factor_gt 0.0757
_refine_ls_shift/su_max 0.008
_refine_ls_shift/su_mean 0.002
_refine_ls_structure_factor_coef Fsqd
_refine_ls_weighting_details 'calc w=1/[\s^2^(Fo^2^)+(0.0792P)^2^+3.6760P] where P=(Fo^2^+2Fc^2^)/3'
_refine_ls_weighting_scheme calc
_refine_ls_wR_factor_gt 0.1889
_refine_ls_wR_factor_ref 0.1964
_reflns_number_gt 1906
_reflns_number_total 2207
_reflns_threshold_expression >2sigma(I)
_cod_data_source_file jo052514ssi20051206_102713.cif
_cod_depositor_comments
;
The following automatic conversions were performed:
'_symmetry_cell_setting' value 'Monoclinic' changed to 'monoclinic'
according to '/home/saulius/struct/CIF-dictionaries/cif_core.dic'
dictionary named 'cif_core.dic' version 2.4.1 from 2010-06-29.

Automatic conversion script
Id: cif_fix_enum 1527 2010-12-29 10:47:43Z saulius 
;
_cod_original_sg_symbol_H-M 'P 21/c'
_cod_database_code 4021603

loop_
_symmetry_equiv_pos_as_xyz
'x, y, z'
'-x, y+1/2, -z+1/2'
'-x, -y, -z'
'x, -y-1/2, z-1/2'

loop_
_atom_site_label
_atom_site_type_symbol
_atom_site_fract_x
_atom_site_fract_y
_atom_site_fract_z
_atom_site_U_iso_or_equiv
_atom_site_adp_type
_atom_site_occupancy
_atom_site_symmetry_multiplicity
_atom_site_calc_flag
_atom_site_refinement_flags
S1 S 0.50642(14) 0.23354(12) 0.06047(8) 0.0472(4) Uani 1 1 d .
S2 S 0.34469(14) 0.33029(12) 0.19802(8) 0.0489(4) Uani 1 1 d .
O1 O 0.1091(3) 0.0958(3) -0.0682(2) 0.0497(8) Uani 1 1 d .
O2 O 0.1587(4) -0.1120(3) 0.0088(3) 0.0613(10) Uani 1 1 d .
H2A H 0.0824 -0.1013 0.0262 0.092 Uiso 1 1 calc R
C1 C 0.2206(6) 0.0160(5) 0.0013(3) 0.0522(12) Uani 1 1 d .
H1 H 0.3081 0.0036 -0.0231 0.063 Uiso 1 1 calc R
C2 C 0.2666(6) 0.0908(5) 0.0956(3) 0.0504(11) Uani 1 1 d .
H2B H 0.3426 0.0360 0.1433 0.060 Uiso 1 1 calc R
H2C H 0.1804 0.1000 0.1203 0.060 Uiso 1 1 calc R
C3 C 0.3292(5) 0.2347(4) 0.0872(3) 0.0429(10) Uani 1 1 d .
C4 C 0.2122(5) 0.3130(5) 0.0044(3) 0.0459(10) Uani 1 1 d .
H4 H 0.1223 0.3247 0.0263 0.055 Uiso 1 1 calc R
C5 C 0.2594(6) 0.4579(4) -0.0177(3) 0.0493(11) Uani 1 1 d .
H5A H 0.2833 0.5147 0.0420 0.059 Uiso 1 1 calc R
H5B H 0.3492 0.4513 -0.0390 0.059 Uiso 1 1 calc R
C6 C 0.1348(7) 0.5263(5) -0.0975(4) 0.0656(15) Uani 1 1 d .
H6A H 0.0483 0.5403 -0.0737 0.079 Uiso 1 1 calc R
H6B H 0.1682 0.6176 -0.1129 0.079 Uiso 1 1 calc R
C7 C 0.0904(7) 0.4411(5) -0.1871(4) 0.0641(14) Uani 1 1 d .
H7A H 0.1739 0.4352 -0.2149 0.077 Uiso 1 1 calc R
H7B H 0.0066 0.4858 -0.2358 0.077 Uiso 1 1 calc R
C8 C 0.0452(6) 0.2963(5) -0.1662(4) 0.0569(13) Uani 1 1 d .
H8A H -0.0457 0.3014 -0.1460 0.068 Uiso 1 1 calc R
H8B H 0.0232 0.2403 -0.2262 0.068 Uiso 1 1 calc R
C9 C 0.1668(5) 0.2275(5) -0.0868(3) 0.0480(11) Uani 1 1 d .
H9 H 0.2545 0.2121 -0.1104 0.058 Uiso 1 1 calc R
C10 C 0.6282(5) 0.1544(5) 0.1690(3) 0.0494(11) Uani 1 1 d .
H10A H 0.5948 0.0588 0.1736 0.059 Uiso 1 1 calc R
H10B H 0.7291 0.1499 0.1625 0.059 Uiso 1 1 calc R
C11 C 0.6348(5) 0.2300(5) 0.2630(3) 0.0492(11) Uani 1 1 d .
H11A H 0.7089 0.1844 0.3176 0.059 Uiso 1 1 calc R
H11B H 0.6686 0.3255 0.2586 0.059 Uiso 1 1 calc R
C12 C 0.4881(5) 0.2342(5) 0.2849(3) 0.0493(11) Uani 1 1 d .
H12A H 0.5040 0.2754 0.3500 0.059 Uiso 1 1 calc R
H12B H 0.4532 0.1387 0.2874 0.059 Uiso 1 1 calc R

loop_
_atom_site_aniso_label
_atom_site_aniso_U_11
_atom_site_aniso_U_22
_atom_site_aniso_U_33
_atom_site_aniso_U_23
_atom_site_aniso_U_13
_atom_site_aniso_U_12
S1 0.0681(8) 0.0401(6) 0.0342(6) 0.0033(4) 0.0164(5) 0.0094(5)
S2 0.0584(7) 0.0454(7) 0.0429(7) -0.0020(5) 0.0148(5) -0.0003(5)
O1 0.0575(19) 0.0325(15) 0.0478(17) -0.0002(13) -0.0016(14) -0.0056(14)
O2 0.070(2) 0.0307(17) 0.075(2) 0.0028(16) 0.0085(18) -0.0069(15)
C1 0.065(3) 0.035(2) 0.051(3) 0.003(2) 0.009(2) 0.000(2)
C2 0.067(3) 0.037(2) 0.043(2) 0.0043(19) 0.011(2) -0.003(2)
C3 0.058(3) 0.032(2) 0.033(2) -0.0034(17) 0.0050(19) -0.0017(19)
C4 0.054(3) 0.038(2) 0.041(2) 0.0008(19) 0.008(2) 0.001(2)
C5 0.065(3) 0.030(2) 0.044(2) 0.0022(18) 0.004(2) 0.000(2)
C6 0.085(4) 0.045(3) 0.063(3) 0.016(2) 0.016(3) 0.009(3)
C7 0.078(4) 0.050(3) 0.052(3) 0.014(2) 0.001(3) 0.007(3)
C8 0.060(3) 0.048(3) 0.048(3) 0.004(2) -0.007(2) 0.000(2)
C9 0.057(3) 0.039(2) 0.042(2) 0.0022(19) 0.006(2) 0.000(2)
C10 0.056(3) 0.045(3) 0.045(2) 0.005(2) 0.013(2) 0.007(2)
C11 0.050(3) 0.056(3) 0.036(2) 0.002(2) 0.0050(19) -0.004(2)
C12 0.055(3) 0.057(3) 0.032(2) 0.001(2) 0.0083(19) -0.005(2)

loop_
_atom_type_symbol
_atom_type_description
_atom_type_scat_dispersion_real
_atom_type_scat_dispersion_imag
_atom_type_scat_source
C C 0.0033 0.0016 'International Tables Vol C Tables 4.2.6.8 and 6.1.1.4'
H H 0.0000 0.0000 'International Tables Vol C Tables 4.2.6.8 and 6.1.1.4'
O O 0.0106 0.0060 'International Tables Vol C Tables 4.2.6.8 and 6.1.1.4'
S S 0.1246 0.1234 'International Tables Vol C Tables 4.2.6.8 and 6.1.1.4'

loop_
_geom_angle_atom_site_label_1
_geom_angle_atom_site_label_2
_geom_angle_atom_site_label_3
_geom_angle
C10 S1 C3 102.0(2)
C12 S2 C3 101.1(2)
C1 O1 C9 111.3(3)
C1 O2 H2A 109.5
O2 C1 O1 107.1(4)
O2 C1 C2 112.3(4)
O1 C1 C2 109.0(4)
O2 C1 H1 109.5
O1 C1 H1 109.5
C2 C1 H1 109.5
C1 C2 C3 112.8(4)
C1 C2 H2B 109.0
C3 C2 H2B 109.0
C1 C2 H2C 109.0
C3 C2 H2C 109.0
H2B C2 H2C 107.8
C2 C3 C4 107.5(4)
C2 C3 S2 109.1(3)
C4 C3 S2 106.0(3)
C2 C3 S1 114.2(3)
C4 C3 S1 109.1(3)
S2 C3 S1 110.5(2)
C9 C4 C5 110.4(4)
C9 C4 C3 110.5(4)
C5 C4 C3 114.8(4)
C9 C4 H4 106.9
C5 C4 H4 106.9
C3 C4 H4 106.9
C6 C5 C4 110.2(4)
C6 C5 H5A 109.6
C4 C5 H5A 109.6
C6 C5 H5B 109.6
C4 C5 H5B 109.6
H5A C5 H5B 108.1
C7 C6 C5 111.5(4)
C7 C6 H6A 109.3
C5 C6 H6A 109.3
C7 C6 H6B 109.3
C5 C6 H6B 109.3
H6A C6 H6B 108.0
C6 C7 C8 111.4(4)
C6 C7 H7A 109.3
C8 C7 H7A 109.3
C6 C7 H7B 109.4
C8 C7 H7B 109.3
H7A C7 H7B 108.0
C9 C8 C7 111.1(4)
C9 C8 H8A 109.4
C7 C8 H8A 109.4
C9 C8 H8B 109.4
C7 C8 H8B 109.4
H8A C8 H8B 108.0
O1 C9 C4 110.5(4)
O1 C9 C8 106.6(4)
C4 C9 C8 111.8(4)
O1 C9 H9 109.3
C4 C9 H9 109.3
C8 C9 H9 109.3
C11 C10 S1 114.1(3)
C11 C10 H10A 108.7
S1 C10 H10A 108.7
C11 C10 H10B 108.7
S1 C10 H10B 108.7
H10A C10 H10B 107.6
C12 C11 C10 113.7(4)
C12 C11 H11A 108.8
C10 C11 H11A 108.8
C12 C11 H11B 108.8
C10 C11 H11B 108.8
H11A C11 H11B 107.7
C11 C12 S2 114.6(3)
C11 C12 H12A 108.6
S2 C12 H12A 108.6
C11 C12 H12B 108.6
S2 C12 H12B 108.6
H12A C12 H12B 107.6

loop_
_geom_bond_atom_site_label_1
_geom_bond_atom_site_label_2
_geom_bond_distance
S1 C10 1.816(5)
S1 C3 1.834(5)
S2 C12 1.809(5)
S2 C3 1.817(4)
O1 C1 1.446(5)
O1 C9 1.449(5)
O2 C1 1.394(6)
O2 H2A 0.8400
C1 C2 1.489(6)
C1 H1 1.0000
C2 C3 1.537(6)
C2 H2B 0.9900
C2 H2C 0.9900
C3 C4 1.564(6)
C4 C9 1.507(6)
C4 C5 1.540(6)
C4 H4 1.0000
C5 C6 1.534(7)
C5 H5A 0.9900
C5 H5B 0.9900
C6 C7 1.486(8)
C6 H6A 0.9900
C6 H6B 0.9900
C7 C8 1.528(7)
C7 H7A 0.9900
C7 H7B 0.9900
C8 C9 1.517(6)
C8 H8A 0.9900
C8 H8B 0.9900
C9 H9 1.0000
C10 C11 1.527(6)
C10 H10A 0.9900
C10 H10B 0.9900
C11 C12 1.518(7)
C11 H11A 0.9900
C11 H11B 0.9900
C12 H12A 0.9900
C12 H12B 0.9900

loop_
_geom_torsion_atom_site_label_1
_geom_torsion_atom_site_label_2
_geom_torsion_atom_site_label_3
_geom_torsion_atom_site_label_4
_geom_torsion
C9 O1 C1 O2 -175.5(4)
C9 O1 C1 C2 62.7(5)
O2 C1 C2 C3 -177.6(4)
O1 C1 C2 C3 -59.1(5)
C1 C2 C3 C4 53.5(5)
C1 C2 C3 S2 168.0(3)
C1 C2 C3 S1 -67.8(5)
C12 S2 C3 C2 67.2(4)
C12 S2 C3 C4 -177.3(3)
C12 S2 C3 S1 -59.2(3)
C10 S1 C3 C2 -65.0(3)
C10 S1 C3 C4 174.7(3)
C10 S1 C3 S2 58.5(3)
C2 C3 C4 C9 -51.6(5)
S2 C3 C4 C9 -168.2(3)
S1 C3 C4 C9 72.8(4)
C2 C3 C4 C5 -177.3(4)
S2 C3 C4 C5 66.1(4)
S1 C3 C4 C5 -52.9(4)
C9 C4 C5 C6 56.0(6)
C3 C4 C5 C6 -178.3(4)
C4 C5 C6 C7 -56.6(6)
C5 C6 C7 C8 56.1(7)
C6 C7 C8 C9 -55.1(6)
C1 O1 C9 C4 -63.0(5)
C1 O1 C9 C8 175.3(4)
C5 C4 C9 O1 -174.6(4)
C3 C4 C9 O1 57.3(5)
C5 C4 C9 C8 -56.0(6)
C3 C4 C9 C8 175.8(4)
C7 C8 C9 O1 176.1(4)
C7 C8 C9 C4 55.3(6)
C3 S1 C10 C11 -57.6(4)
S1 C10 C11 C12 62.8(5)
C10 C11 C12 S2 -64.6(5)
C3 S2 C12 C11 60.5(4)
